data_7055988
loop_
_publ_author_name
'Chen, Jin-Fa'
'Cheng, Xiao-Bin'
'Li, Hui'
'Lin, Qi'
'Yao, Hong'
'Zhang, You-Ming'
'Wei, Tai-Bao'

_publ_section_title
;
 A copillar[5]arene-based fluorescence &#x201C;on--off--on&#x201D; sensor
 is applied in sequential recognition of an iron cation and a fluoride
 anion
;
_journal_issue 5
_journal_name_full 'New J. Chem.'
_journal_page_first 2148
_journal_paper_doi 10.1039/C6NJ03380F
_journal_volume 41
_journal_year 2017
_chemical_formula_moiety 'C51 H60 Br2 O10'
_chemical_formula_sum 'C51 H60 Br2 O10'
_chemical_formula_weight 992.81
_chemical_name_systematic
;
 ? 
;
_space_group_crystal_system triclinic
_space_group_IT_number 2
_space_group_name_Hall '-P 1'
_space_group_name_H-M_alt 'P -1'
_symmetry_space_group_name_Hall '-P 1'
_symmetry_space_group_name_H-M 'P -1'
_atom_sites_solution_hydrogens geom
_atom_sites_solution_primary iterative
_atom_sites_solution_secondary difmap
_audit_creation_date 2016-07-28
_audit_creation_method
;
Olex2 1.2
(compiled 2016.02.19 svn.r3266 for OlexSys, GUI svn.r5155)
;
_audit_update_record
;
2016-12-18 deposited with the CCDC.
2017-02-02 downloaded from the CCDC.
;
_cell_angle_alpha 82.412(7)
_cell_angle_beta 76.788(7)
_cell_angle_gamma 60.595(9)
_cell_formula_units_Z 2
_cell_length_a 11.8851(10)
_cell_length_b 12.1025(10)
_cell_length_c 21.0450(13)
_cell_measurement_reflns_used 3121
_cell_measurement_temperature 294.44(10)
_cell_measurement_theta_max 24.7370
_cell_measurement_theta_min 3.6290
_cell_volume 2566.6(4)
_computing_cell_refinement
;
CrysAlisPro, Agilent Technologies,
Version 1.171.37.35 (release 13-08-2014 CrysAlis171 .NET)
(compiled Aug 13 2014,18:06:01)
;
_computing_data_collection
;
CrysAlisPro, Agilent Technologies,
Version 1.171.37.35 (release 13-08-2014 CrysAlis171 .NET)
(compiled Aug 13 2014,18:06:01)
;
_computing_data_reduction
;
CrysAlisPro, Agilent Technologies,
Version 1.171.37.35 (release 13-08-2014 CrysAlis171 .NET)
(compiled Aug 13 2014,18:06:01)
;
_computing_molecular_graphics 'Olex2 (Dolomanov et al., 2009)'
_computing_publication_material 'Olex2 (Dolomanov et al., 2009)'
_computing_structure_refinement 'ShelXL (Sheldrick, 2015)'
_computing_structure_solution
;
Superflip (Palatinus & Chapuis, 2007;Palatinus & van der Lee, 2008;
Palatinus et al., 2012)
;
_diffrn_ambient_environment air
_diffrn_ambient_temperature 294.44(10)
_diffrn_detector 'CCD plate'
_diffrn_detector_area_resol_mean 16.0733
_diffrn_detector_type Eos
_diffrn_measured_fraction_theta_full 0.996
_diffrn_measured_fraction_theta_max 0.996
_diffrn_measurement_details
;
#__ type_ start__ end____ width___ exp.time_
  1 omega    0.00   90.30   1.0500    5.0000
omega____ theta____ kappa____ phi______ frames
    -       22.7867   57.0000  -90.0000 86

#__ type_ start__ end____ width___ exp.time_
  2 omega   -1.00   91.40   1.0500    5.0000
omega____ theta____ kappa____ phi______ frames
    -       22.7867   57.0000 -180.0000 88

#__ type_ start__ end____ width___ exp.time_
  3 omega  -16.00   24.95   1.0500    5.0000
omega____ theta____ kappa____ phi______ frames
    -      -19.5055  -99.0000  -30.0000 39

#__ type_ start__ end____ width___ exp.time_
  4 omega   35.00  102.20   1.0500    5.0000
omega____ theta____ kappa____ phi______ frames
    -       22.7867  178.0000   60.0000 64

#__ type_ start__ end____ width___ exp.time_
  5 omega  -48.00   46.50   1.0500    5.0000
omega____ theta____ kappa____ phi______ frames
    -       22.7867  -57.0000   30.0000 90

#__ type_ start__ end____ width___ exp.time_
  6 omega  -50.00   -9.05   1.0500    5.0000
omega____ theta____ kappa____ phi______ frames
    -       22.7867  -77.0000  150.0000 39
;
_diffrn_measurement_device 'four-circle diffractometer'
_diffrn_measurement_device_type 'SuperNova, Dual, Cu at zero, Eos'
_diffrn_measurement_method '\w scans'
_diffrn_orient_matrix_UB_11 0.0473222000
_diffrn_orient_matrix_UB_12 -0.0364325000
_diffrn_orient_matrix_UB_13 0.0199752000
_diffrn_orient_matrix_UB_21 0.0243382000
_diffrn_orient_matrix_UB_22 0.0442008000
_diffrn_orient_matrix_UB_23 -0.0067193000
_diffrn_orient_matrix_UB_31 -0.0451254000
_diffrn_orient_matrix_UB_32 0.0353170000
_diffrn_orient_matrix_UB_33 0.0274782000
_diffrn_radiation_monochromator mirror
_diffrn_radiation_probe x-ray
_diffrn_radiation_type MoK\a
_diffrn_radiation_wavelength 0.71073
_diffrn_reflns_av_R_equivalents 0.0470
_diffrn_reflns_av_unetI/netI 0.0966
_diffrn_reflns_limit_h_max 15
_diffrn_reflns_limit_h_min -11
_diffrn_reflns_limit_k_max 16
_diffrn_reflns_limit_k_min -16
_diffrn_reflns_limit_l_max 28
_diffrn_reflns_limit_l_min -28
_diffrn_reflns_number 19948
_diffrn_reflns_theta_full 26.00
_diffrn_reflns_theta_max 26.02
_diffrn_reflns_theta_min 3.40
_diffrn_source 'SuperNova (Mo) X-ray Source'
_exptl_absorpt_coefficient_mu 1.632
_exptl_absorpt_correction_T_max 1.00000
_exptl_absorpt_correction_T_min 0.72721
_exptl_absorpt_correction_type multi-scan
_exptl_absorpt_process_details
;
CrysAlisPro, Agilent Technologies,
Version 1.171.37.35 (release 13-08-2014 CrysAlis171 .NET)
(compiled Aug 13 2014,18:06:01)
Empirical absorption correction using spherical harmonics,
 implemented in SCALE3 ABSPACK scaling algorithm.
;
_exptl_crystal_colour 'clear dark yellow'
_exptl_crystal_colour_lustre clear
_exptl_crystal_colour_modifier dark
_exptl_crystal_colour_primary yellow
_exptl_crystal_density_diffrn 1.285
_exptl_crystal_density_method 'not measured'
_exptl_crystal_description block
_exptl_crystal_F_000 1032
_exptl_crystal_size_max 0.26
_exptl_crystal_size_mid 0.25
_exptl_crystal_size_min 0.21
_refine_diff_density_max 1.076
_refine_diff_density_min -0.996
_refine_diff_density_rms 0.105
_refine_ls_extinction_method none
_refine_ls_goodness_of_fit_ref 1.067
_refine_ls_hydrogen_treatment constr
_refine_ls_matrix_type full
_refine_ls_number_parameters 576
_refine_ls_number_reflns 10059
_refine_ls_number_restraints 0
_refine_ls_restrained_S_all 1.067
_refine_ls_R_factor_all 0.1668
_refine_ls_R_factor_gt 0.1136
_refine_ls_shift/su_max 0.000
_refine_ls_shift/su_mean 0.000
_refine_ls_structure_factor_coef Fsqd
_refine_ls_weighting_details 'calc w=1/[\s^2^(Fo^2^)+(0.1277P)^2^+9.8014P] where P=(Fo^2^+2Fc^2^)/3'
_refine_ls_weighting_scheme calc
_refine_ls_wR_factor_gt 0.2945
_refine_ls_wR_factor_ref 0.3222
_reflns_number_gt 5652
_reflns_number_total 10059
_reflns_threshold_expression >2sigma(I)
_cod_data_source_file c6nj03380f2.cif
_cod_data_source_block shida_0720
_cod_depositor_comments 'Adding full bibliography for 7055988.cif.'
_cod_original_cell_volume 2566.6(3)
_cod_database_code 7055988
_reflns_odcompleteness_completeness 99.75
_reflns_odcompleteness_iscentric 1
_reflns_odcompleteness_theta 26.32
_olex2_refinement_description
;
1. Fixed Uiso
 At 1.2 times of:
  All C(H) groups, All C(H,H) groups
 At 1.5 times of:
  All C(H,H,H) groups
2.a Secondary CH2 refined with riding coordinates:
 C7(H7A,H7B), C9(H9A,H9B), C14(H14A,H14B), C21(H21A,H21B), C28(H28A,H28B),
 C35(H35A,H35B), C45(H45A,H45B), C46(H46A,H46B), C47(H47A,H47B), C48(H48A,H48B),
  C49(H49A,H49B), C50(H50A,H50B), C51(H51A,H51B)
2.b Aromatic/amide H refined with riding coordinates:
 C2(H2), C5(H5), C12(H12), C16(H16), C19(H19), C23(H23), C26(H26), C30(H30),
 C33(H33), C44(H44)
2.c Idealised Me refined as rotating group:
 C36(H36A,H36B,H36C), C37(H37A,H37B,H37C), C38(H38A,H38B,H38C), C39(H39A,H39B,
 H39C), C40(H40A,H40B,H40C), C41(H41A,H41B,H41C), C42(H42A,H42B,H42C), C43(H43A,
 H43B,H43C)
;
_olex2_date_sample_data_collection 2016-07-27
_olex2_submission_special_instructions 'No special instructions were received'

loop_
_space_group_symop_id
_space_group_symop_operation_xyz
1 'x, y, z'
2 '-x, -y, -z'

loop_
_atom_site_label
_atom_site_type_symbol
_atom_site_fract_x
_atom_site_fract_y
_atom_site_fract_z
_atom_site_U_iso_or_equiv
_atom_site_adp_type
_atom_site_occupancy
_atom_site_calc_flag
_atom_site_refinement_flags_posn
Br1 Br 0.33836(11) 1.19685(12) 0.60013(4) 0.0735(4) Uani 1 d .
Br2 Br -0.01206(14) 1.20141(14) -0.10540(5) 0.0909(5) Uani 1 d .
O1 O 0.2532(5) 0.7827(5) 0.4991(2) 0.0450(12) Uani 1 d .
O2 O -0.0984(6) 1.0318(6) 0.3320(3) 0.0594(16) Uani 1 d .
O3 O 0.6284(5) 0.4111(6) 0.3562(3) 0.0522(14) Uani 1 d .
O4 O 0.1069(6) 0.5518(6) 0.3590(3) 0.0622(16) Uani 1 d .
O5 O 0.8380(5) 0.5349(7) 0.1484(3) 0.0610(16) Uani 1 d .
O6 O 0.4516(6) 0.4040(5) 0.1533(3) 0.0535(14) Uani 1 d .
O7 O 0.5782(7) 1.0144(7) 0.1638(3) 0.0687(18) Uani 1 d .
O8 O 0.4658(5) 0.7707(5) 0.0034(2) 0.0487(13) Uani 1 d .
O9 O 0.2269(8) 1.2066(10) 0.3582(3) 0.113(3) Uani 1 d .
O10 O 0.1163(6) 1.1440(7) 0.1287(3) 0.0685(19) Uani 1 d .
C1 C 0.1650(7) 0.8496(7) 0.4575(3) 0.0361(16) Uani 1 d .
C2 C 0.1268(7) 0.9721(7) 0.4375(3) 0.0360(16) Uani 1 d .
H2 H 0.1619 1.0162 0.4517 0.043 Uiso 1 calc R
C3 C 0.0355(7) 1.0338(8) 0.3959(3) 0.0415(17) Uani 1 d .
C4 C -0.0116(7) 0.9681(8) 0.3742(4) 0.0451(18) Uani 1 d .
C5 C 0.0220(7) 0.8448(8) 0.3956(3) 0.0456(18) Uani 1 d .
H5 H -0.0152 0.8027 0.3815 0.055 Uiso 1 calc R
C6 C 0.1099(7) 0.7825(7) 0.4377(3) 0.0397(17) Uani 1 d .
C7 C 0.1532(8) 0.6461(7) 0.4575(4) 0.0432(17) Uani 1 d .
H7A H 0.0790 0.6300 0.4638 0.052 Uiso 1 calc R
H7B H 0.1831 0.6289 0.4986 0.052 Uiso 1 calc R
C8 C 0.2622(6) 0.5585(7) 0.4069(3) 0.0322(15) Uani 1 d .
C9 C 0.3939(7) 0.5225(7) 0.4078(3) 0.0396(17) Uani 1 d .
H9A H 0.3990 0.5999 0.4084 0.048 Uiso 1 calc R
H9B H 0.4128 0.4781 0.4490 0.048 Uiso 1 calc R
C10 C 0.4966(8) 0.4471(7) 0.3585(3) 0.0437(18) Uani 1 d .
C11 C 0.4700(8) 0.3999(7) 0.3095(4) 0.0469(19) Uani 1 d .
C12 C 0.3400(8) 0.4356(7) 0.3101(4) 0.0458(18) Uani 1 d .
H12 H 0.3203 0.4051 0.2782 0.055 Uiso 1 calc R
C13 C 0.2383(8) 0.5153(8) 0.3567(4) 0.0443(18) Uani 1 d .
C14 C 0.5805(9) 0.3168(8) 0.2583(4) 0.054(2) Uani 1 d .
H14A H 0.5555 0.2625 0.2417 0.065 Uiso 1 calc R
H14B H 0.6572 0.2628 0.2777 0.065 Uiso 1 calc R
C15 C 0.6150(7) 0.3930(7) 0.2027(4) 0.0442(18) Uani 1 d .
C16 C 0.7140(8) 0.4253(8) 0.2015(4) 0.052(2) Uani 1 d .
H16 H 0.7613 0.3960 0.2353 0.062 Uiso 1 calc R
C17 C 0.7432(7) 0.4993(8) 0.1519(4) 0.0444(18) Uani 1 d .
C18 C 0.6728(9) 0.5429(7) 0.1009(4) 0.056(2) Uani 1 d .
C19 C 0.5800(7) 0.5113(7) 0.0996(4) 0.0410(17) Uani 1 d .
H19 H 0.5369 0.5376 0.0644 0.049 Uiso 1 calc R
C20 C 0.5467(8) 0.4391(7) 0.1508(3) 0.0433(18) Uani 1 d .
C21 C 0.6988(7) 0.6308(8) 0.0478(3) 0.0444(18) Uani 1 d .
H21A H 0.7896 0.6124 0.0424 0.053 Uiso 1 calc R
H21B H 0.6860 0.6147 0.0068 0.053 Uiso 1 calc R
C22 C 0.6096(8) 0.7684(8) 0.0639(3) 0.0422(17) Uani 1 d .
C23 C 0.6388(8) 0.8271(8) 0.1045(4) 0.0474(19) Uani 1 d .
H23 H 0.7174 0.7816 0.1198 0.057 Uiso 1 calc R
C24 C 0.5563(8) 0.9504(8) 0.1231(4) 0.0471(19) Uani 1 d .
C25 C 0.4346(9) 1.0206(8) 0.1011(4) 0.053(2) Uani 1 d .
C26 C 0.4067(7) 0.9609(8) 0.0599(3) 0.0401(17) Uani 1 d .
H26 H 0.3297 1.0063 0.0432 0.048 Uiso 1 calc R
C27 C 0.4899(7) 0.8359(7) 0.0428(3) 0.0378(16) Uani 1 d .
C28 C 0.3436(9) 1.1574(8) 0.1195(4) 0.054(2) Uani 1 d .
H28A H 0.2919 1.2019 0.0858 0.065 Uiso 1 calc R
H28B H 0.3950 1.1980 0.1225 0.065 Uiso 1 calc R
C29 C 0.2518(8) 1.1655(7) 0.1849(4) 0.0424(17) Uani 1 d .
C30 C 0.2815(9) 1.1790(9) 0.2417(4) 0.061(2) Uani 1 d .
H30 H 0.3568 1.1855 0.2403 0.073 Uiso 1 calc R
C31 C 0.1993(9) 1.1831(9) 0.3016(4) 0.056(2) Uani 1 d .
C32 C 0.0878(8) 1.1723(7) 0.3062(3) 0.0430(18) Uani 1 d .
C33 C 0.0589(8) 1.1603(8) 0.2476(4) 0.0496(19) Uani 1 d .
H33 H -0.0173 1.1555 0.2488 0.059 Uiso 1 calc R
C34 C 0.1394(8) 1.1552(8) 0.1880(3) 0.0461(19) Uani 1 d .
C35 C 0.0020(8) 1.1700(7) 0.3705(4) 0.0483(19) Uani 1 d .
H35A H -0.0893 1.2156 0.3656 0.058 Uiso 1 calc R
H35B H 0.0124 1.2136 0.4025 0.058 Uiso 1 calc R
C36 C 0.3183(9) 0.8420(9) 0.5170(4) 0.058(2) Uani 1 d .
H36A H 0.3629 0.8664 0.4784 0.087 Uiso 1 calc GR
H36B H 0.3812 0.7838 0.5430 0.087 Uiso 1 calc GR
H36C H 0.2550 0.9159 0.5418 0.087 Uiso 1 calc GR
C37 C -0.1231(15) 0.9570(12) 0.2948(7) 0.111(5) Uani 1 d .
H37A H -0.1663 1.0085 0.2601 0.167 Uiso 1 calc GR
H37B H -0.1784 0.9262 0.3227 0.167 Uiso 1 calc GR
H37C H -0.0413 0.8865 0.2767 0.167 Uiso 1 calc GR
C38 C 0.6538(8) 0.4823(9) 0.3929(4) 0.059(2) Uani 1 d .
H38A H 0.6031 0.5710 0.3829 0.088 Uiso 1 calc GR
H38B H 0.7457 0.4583 0.3824 0.088 Uiso 1 calc GR
H38C H 0.6299 0.4664 0.4386 0.088 Uiso 1 calc GR
C39 C 0.0712(10) 0.5367(11) 0.3016(5) 0.072(3) Uani 1 d .
H39A H 0.1156 0.5636 0.2639 0.108 Uiso 1 calc GR
H39B H -0.0222 0.5873 0.3045 0.108 Uiso 1 calc GR
H39C H 0.0961 0.4491 0.2977 0.108 Uiso 1 calc GR
C40 C 0.8863(11) 0.5179(11) 0.2056(5) 0.073(3) Uani 1 d .
H40A H 0.9451 0.5529 0.1992 0.109 Uiso 1 calc GR
H40B H 0.9325 0.4289 0.2161 0.109 Uiso 1 calc GR
H40C H 0.8142 0.5601 0.2407 0.109 Uiso 1 calc GR
C41 C 0.3607(9) 0.4725(10) 0.1111(5) 0.066(3) Uani 1 d .
H41A H 0.4020 0.4441 0.0672 0.099 Uiso 1 calc GR
H41B H 0.3327 0.5614 0.1126 0.099 Uiso 1 calc GR
H41C H 0.2858 0.4586 0.1248 0.099 Uiso 1 calc GR
C42 C 0.6488(12) 0.9378(14) 0.2132(6) 0.100(4) Uani 1 d .
H42A H 0.7416 0.9024 0.1964 0.150 Uiso 1 calc GR
H42B H 0.6271 0.8705 0.2264 0.150 Uiso 1 calc GR
H42C H 0.6255 0.9889 0.2501 0.150 Uiso 1 calc GR
C43 C 0.3425(8) 0.8302(10) -0.0168(5) 0.061(2) Uani 1 d .
H43A H 0.3421 0.7763 -0.0462 0.092 Uiso 1 calc GR
H43B H 0.3283 0.9097 -0.0384 0.092 Uiso 1 calc GR
H43C H 0.2738 0.8448 0.0207 0.092 Uiso 1 calc GR
C44 C 0.3452(9) 1.1371(9) 0.3759(4) 0.061(2) Uani 1 d .
H44 H 0.4150 1.0691 0.3521 0.073 Uiso 1 calc R
C45 C 0.3536(10) 1.1781(13) 0.4355(4) 0.081(3) Uani 1 d .
H45A H 0.4000 1.2273 0.4235 0.097 Uiso 1 calc R
H45B H 0.4074 1.1031 0.4594 0.097 Uiso 1 calc R
C46 C 0.2316(12) 1.2528(13) 0.4797(5) 0.095(4) Uani 1 d .
H46A H 0.1921 1.1982 0.4954 0.114 Uiso 1 calc R
H46B H 0.1738 1.3197 0.4535 0.114 Uiso 1 calc R
C47 C 0.2257(12) 1.3150(11) 0.5387(5) 0.079(3) Uani 1 d .
H47A H 0.1353 1.3567 0.5620 0.095 Uiso 1 calc R
H47B H 0.2518 1.3799 0.5241 0.095 Uiso 1 calc R
C48 C -0.0002(9) 1.1413(11) 0.1284(4) 0.068(3) Uani 1 d .
H48A H -0.0741 1.2085 0.1550 0.082 Uiso 1 calc R
H48B H 0.0062 1.0607 0.1460 0.082 Uiso 1 calc R
C49 C -0.0201(10) 1.1598(12) 0.0579(5) 0.076(3) Uani 1 d .
H49A H -0.1089 1.1771 0.0577 0.091 Uiso 1 calc R
H49B H 0.0403 1.0816 0.0349 0.091 Uiso 1 calc R
C50 C 0.0016(14) 1.2687(11) 0.0210(5) 0.094(4) Uani 1 d .
H50A H 0.0960 1.2362 0.0095 0.113 Uiso 1 calc R
H50B H -0.0313 1.3343 0.0526 0.113 Uiso 1 calc R
C51 C -0.0543(12) 1.3377(16) -0.0420(6) 0.142(8) Uani 1 d .
H51A H -0.0141 1.3900 -0.0621 0.170 Uiso 1 calc R
H51B H -0.1486 1.3918 -0.0309 0.170 Uiso 1 calc R

loop_
_atom_site_aniso_label
_atom_site_aniso_U_11
_atom_site_aniso_U_22
_atom_site_aniso_U_33
_atom_site_aniso_U_23
_atom_site_aniso_U_13
_atom_site_aniso_U_12
Br1 0.0782(7) 0.0979(9) 0.0471(5) 0.0035(5) -0.0147(4) -0.0442(7)
Br2 0.1103(10) 0.1188(11) 0.0509(6) -0.0086(6) -0.0175(6) -0.0577(9)
O1 0.037(3) 0.052(3) 0.047(3) -0.001(2) -0.017(2) -0.019(3)
O2 0.053(3) 0.073(4) 0.063(4) 0.017(3) -0.030(3) -0.034(3)
O3 0.038(3) 0.062(4) 0.052(3) -0.007(3) -0.012(2) -0.018(3)
O4 0.062(4) 0.075(4) 0.061(4) -0.005(3) -0.028(3) -0.034(4)
O5 0.044(3) 0.099(5) 0.049(3) 0.001(3) -0.016(3) -0.038(4)
O6 0.051(3) 0.056(4) 0.065(3) 0.002(3) -0.027(3) -0.028(3)
O7 0.073(4) 0.081(5) 0.067(4) -0.022(3) -0.012(3) -0.043(4)
O8 0.044(3) 0.063(4) 0.042(3) -0.008(2) -0.010(2) -0.025(3)
O9 0.083(5) 0.199(10) 0.060(4) -0.075(5) 0.015(4) -0.064(6)
O10 0.051(4) 0.118(6) 0.044(3) 0.014(3) -0.015(3) -0.048(4)
C1 0.033(4) 0.037(4) 0.030(3) -0.008(3) -0.002(3) -0.010(3)
C2 0.032(4) 0.044(4) 0.030(3) -0.012(3) 0.001(3) -0.018(3)
C3 0.036(4) 0.049(5) 0.038(4) -0.011(3) -0.004(3) -0.019(4)
C4 0.033(4) 0.049(5) 0.041(4) -0.001(3) 0.001(3) -0.014(4)
C5 0.036(4) 0.061(6) 0.041(4) -0.002(4) -0.006(3) -0.024(4)
C6 0.040(4) 0.053(5) 0.031(3) -0.004(3) -0.003(3) -0.026(4)
C7 0.044(4) 0.038(4) 0.048(4) -0.001(3) -0.017(3) -0.017(4)
C8 0.026(3) 0.051(4) 0.029(3) 0.004(3) -0.005(3) -0.027(3)
C9 0.052(5) 0.033(4) 0.037(4) 0.006(3) -0.020(3) -0.020(4)
C10 0.050(5) 0.041(5) 0.038(4) 0.006(3) -0.014(3) -0.019(4)
C11 0.054(5) 0.034(4) 0.045(4) -0.001(3) -0.009(4) -0.015(4)
C12 0.054(5) 0.039(5) 0.047(4) -0.006(3) -0.016(4) -0.021(4)
C13 0.044(4) 0.043(5) 0.050(4) 0.004(3) -0.015(4) -0.023(4)
C14 0.071(6) 0.035(5) 0.052(5) -0.004(4) -0.018(4) -0.019(4)
C15 0.038(4) 0.033(4) 0.052(4) -0.009(3) -0.016(3) -0.005(3)
C16 0.052(5) 0.048(5) 0.042(4) -0.008(4) -0.013(4) -0.011(4)
C17 0.034(4) 0.046(5) 0.049(4) -0.016(4) -0.011(3) -0.012(4)
C18 0.079(6) 0.019(4) 0.041(4) -0.014(3) -0.016(4) 0.004(4)
C19 0.036(4) 0.036(4) 0.044(4) -0.011(3) -0.014(3) -0.007(3)
C20 0.048(5) 0.037(4) 0.039(4) -0.006(3) -0.004(3) -0.016(4)
C21 0.035(4) 0.058(5) 0.036(4) -0.010(3) 0.000(3) -0.020(4)
C22 0.049(5) 0.049(5) 0.031(3) 0.005(3) -0.005(3) -0.028(4)
C23 0.044(4) 0.052(5) 0.046(4) -0.003(4) -0.008(3) -0.023(4)
C24 0.048(5) 0.063(6) 0.038(4) 0.001(4) -0.010(3) -0.032(5)
C25 0.074(6) 0.032(4) 0.044(4) 0.003(3) -0.002(4) -0.024(4)
C26 0.037(4) 0.052(5) 0.036(4) 0.003(3) -0.006(3) -0.026(4)
C27 0.041(4) 0.038(4) 0.035(3) 0.001(3) -0.006(3) -0.020(4)
C28 0.066(6) 0.060(6) 0.041(4) 0.003(4) -0.004(4) -0.038(5)
C29 0.046(4) 0.031(4) 0.048(4) -0.002(3) -0.003(3) -0.019(4)
C30 0.057(5) 0.071(6) 0.060(5) -0.036(5) 0.011(4) -0.036(5)
C31 0.064(6) 0.064(6) 0.047(4) -0.023(4) -0.004(4) -0.034(5)
C32 0.056(5) 0.025(4) 0.042(4) -0.002(3) -0.005(3) -0.016(4)
C33 0.046(5) 0.049(5) 0.052(5) 0.009(4) -0.017(4) -0.020(4)
C34 0.050(5) 0.048(5) 0.032(4) 0.003(3) -0.010(3) -0.018(4)
C35 0.045(4) 0.037(5) 0.050(4) -0.010(3) -0.010(4) -0.007(4)
C36 0.054(5) 0.066(6) 0.055(5) 0.004(4) -0.017(4) -0.028(5)
C37 0.158(13) 0.089(9) 0.141(11) 0.042(8) -0.120(11) -0.072(10)
C38 0.044(5) 0.074(6) 0.053(5) -0.016(4) -0.018(4) -0.017(5)
C39 0.061(6) 0.084(8) 0.073(6) -0.015(5) -0.030(5) -0.026(6)
C40 0.081(7) 0.100(8) 0.067(6) 0.011(5) -0.039(5) -0.060(7)
C41 0.064(6) 0.086(7) 0.066(6) -0.006(5) -0.029(5) -0.042(6)
C42 0.075(7) 0.140(12) 0.093(8) -0.044(8) -0.032(6) -0.040(8)
C43 0.039(5) 0.088(7) 0.071(6) -0.013(5) -0.016(4) -0.036(5)
C44 0.051(5) 0.058(6) 0.057(5) -0.013(4) -0.005(4) -0.014(5)
C45 0.071(7) 0.141(11) 0.046(5) -0.021(6) -0.003(5) -0.062(7)
C46 0.088(8) 0.101(9) 0.062(6) -0.026(6) -0.026(6) -0.009(7)
C47 0.093(8) 0.096(9) 0.071(6) 0.008(6) -0.039(6) -0.054(7)
C48 0.053(5) 0.094(8) 0.057(5) -0.004(5) -0.018(4) -0.031(6)
C49 0.050(6) 0.104(9) 0.067(6) -0.003(6) -0.022(5) -0.029(6)
C50 0.136(11) 0.063(7) 0.064(6) 0.000(5) -0.044(7) -0.023(7)
C51 0.067(7) 0.185(15) 0.092(8) -0.077(9) -0.050(7) 0.033(9)

loop_
_atom_type_symbol
_atom_type_description
_atom_type_scat_dispersion_real
_atom_type_scat_dispersion_imag
_atom_type_scat_source
C C 0.0033 0.0016 'International Tables Vol C Tables 4.2.6.8 and 6.1.1.4'
H H 0.0000 0.0000 'International Tables Vol C Tables 4.2.6.8 and 6.1.1.4'
Br Br -0.2901 2.4595 'International Tables Vol C Tables 4.2.6.8 and 6.1.1.4'
O O 0.0106 0.0060 'International Tables Vol C Tables 4.2.6.8 and 6.1.1.4'

loop_
_geom_angle_atom_site_label_1
_geom_angle_atom_site_label_2
_geom_angle_atom_site_label_3
_geom_angle
C1 O1 C36 117.6(6)
C4 O2 C37 117.6(7)
C10 O3 C38 116.7(6)
C13 O4 C39 117.9(7)
C17 O5 C40 116.2(7)
C20 O6 C41 116.1(6)
C24 O7 C42 114.9(8)
C27 O8 C43 118.8(6)
C44 O9 C31 122.6(8)
C34 O10 C48 117.5(6)
O1 C1 C6 115.1(6)
C2 C1 O1 124.9(6)
C2 C1 C6 119.9(7)
C1 C2 H2 119.3
C1 C2 C3 121.5(7)
C3 C2 H2 119.3
C2 C3 C35 119.8(7)
C4 C3 C2 118.7(7)
C4 C3 C35 121.2(7)
O2 C4 C5 122.4(7)
C3 C4 O2 116.6(7)
C3 C4 C5 121.0(7)
C4 C5 H5 119.3
C4 C5 C6 121.4(7)
C6 C5 H5 119.3
C1 C6 C7 121.1(7)
C5 C6 C1 117.4(7)
C5 C6 C7 121.4(7)
C6 C7 H7A 109.3
C6 C7 H7B 109.3
C6 C7 C8 111.6(6)
H7A C7 H7B 108.0
C8 C7 H7A 109.3
C8 C7 H7B 109.3
C9 C8 C7 120.1(6)
C13 C8 C7 122.2(6)
C13 C8 C9 117.6(6)
C8 C9 H9A 107.1
C8 C9 H9B 107.1
H9A C9 H9B 106.8
C10 C9 C8 120.9(6)
C10 C9 H9A 107.1
C10 C9 H9B 107.1
O3 C10 C9 123.3(6)
O3 C10 C11 116.4(7)
C11 C10 C9 120.3(7)
C10 C11 C14 119.9(7)
C12 C11 C10 117.6(7)
C12 C11 C14 122.6(7)
C11 C12 H12 119.0
C11 C12 C13 122.1(7)
C13 C12 H12 119.0
C8 C13 O4 115.1(7)
C8 C13 C12 121.4(7)
C12 C13 O4 123.4(7)
C11 C14 H14A 109.3
C11 C14 H14B 109.3
C11 C14 C15 111.8(6)
H14A C14 H14B 107.9
C15 C14 H14A 109.3
C15 C14 H14B 109.3
C16 C15 C14 121.5(7)
C20 C15 C14 121.5(7)
C20 C15 C16 116.9(7)
C15 C16 H16 119.0
C17 C16 C15 121.9(7)
C17 C16 H16 119.0
O5 C17 C16 124.5(7)
O5 C17 C18 116.2(8)
C16 C17 C18 119.2(8)
C17 C18 C21 119.6(8)
C19 C18 C17 120.4(8)
C19 C18 C21 119.9(7)
C18 C19 H19 119.5
C18 C19 C20 121.0(7)
C20 C19 H19 119.5
O6 C20 C15 115.2(7)
O6 C20 C19 124.3(7)
C15 C20 C19 120.5(7)
C18 C21 H21A 109.2
C18 C21 H21B 109.2
H21A C21 H21B 107.9
C22 C21 C18 112.0(6)
C22 C21 H21A 109.2
C22 C21 H21B 109.2
C23 C22 C21 120.7(7)
C23 C22 C27 118.4(7)
C27 C22 C21 120.6(7)
C22 C23 H23 118.8
C24 C23 C22 122.4(8)
C24 C23 H23 118.8
O7 C24 C23 125.5(8)
O7 C24 C25 114.9(8)
C23 C24 C25 119.6(7)
C24 C25 C28 120.6(8)
C26 C25 C24 117.6(7)
C26 C25 C28 121.8(8)
C25 C26 H26 119.0
C25 C26 C27 122.0(7)
C27 C26 H26 119.0
O8 C27 C22 115.4(7)
O8 C27 C26 124.5(7)
C26 C27 C22 120.0(7)
C25 C28 H28A 109.6
C25 C28 H28B 109.6
C25 C28 C29 110.4(6)
H28A C28 H28B 108.1
C29 C28 H28A 109.6
C29 C28 H28B 109.6
C30 C29 C28 120.5(7)
C30 C29 C34 118.9(7)
C34 C29 C28 120.6(7)
C29 C30 H30 119.8
C29 C30 C31 120.4(8)
C31 C30 H30 119.8
C30 C31 O9 119.0(8)
C32 C31 O9 119.0(7)
C32 C31 C30 121.9(7)
C31 C32 C33 116.6(7)
C31 C32 C35 122.6(7)
C33 C32 C35 120.9(7)
C32 C33 H33 118.8
C34 C33 C32 122.3(8)
C34 C33 H33 118.8
O10 C34 C29 114.9(6)
C33 C34 O10 125.2(7)
C33 C34 C29 119.9(7)
C3 C35 H35A 109.1
C3 C35 H35B 109.1
C32 C35 C3 112.4(6)
C32 C35 H35A 109.1
C32 C35 H35B 109.1
H35A C35 H35B 107.9
O1 C36 H36A 109.5
O1 C36 H36B 109.5
O1 C36 H36C 109.5
H36A C36 H36B 109.5
H36A C36 H36C 109.5
H36B C36 H36C 109.5
O2 C37 H37A 109.5
O2 C37 H37B 109.5
O2 C37 H37C 109.5
H37A C37 H37B 109.5
H37A C37 H37C 109.5
H37B C37 H37C 109.5
O3 C38 H38A 109.5
O3 C38 H38B 109.5
O3 C38 H38C 109.5
H38A C38 H38B 109.5
H38A C38 H38C 109.5
H38B C38 H38C 109.5
O4 C39 H39A 109.5
O4 C39 H39B 109.5
O4 C39 H39C 109.5
H39A C39 H39B 109.5
H39A C39 H39C 109.5
H39B C39 H39C 109.5
O5 C40 H40A 109.5
O5 C40 H40B 109.5
O5 C40 H40C 109.5
H40A C40 H40B 109.5
H40A C40 H40C 109.5
H40B C40 H40C 109.5
O6 C41 H41A 109.5
O6 C41 H41B 109.5
O6 C41 H41C 109.5
H41A C41 H41B 109.5
H41A C41 H41C 109.5
H41B C41 H41C 109.5
O7 C42 H42A 109.5
O7 C42 H42B 109.5
O7 C42 H42C 109.5
H42A C42 H42B 109.5
H42A C42 H42C 109.5
H42B C42 H42C 109.5
O8 C43 H43A 109.5
O8 C43 H43B 109.5
O8 C43 H43C 109.5
H43A C43 H43B 109.5
H43A C43 H43C 109.5
H43B C43 H43C 109.5
O9 C44 H44 123.1
O9 C44 C45 113.8(8)
C45 C44 H44 123.1
C44 C45 H45A 107.9
C44 C45 H45B 107.9
C44 C45 C46 117.7(9)
H45A C45 H45B 107.2
C46 C45 H45A 107.9
C46 C45 H45B 107.9
C45 C46 H46A 106.6
C45 C46 H46B 106.6
C45 C46 C47 122.8(11)
H46A C46 H46B 106.6
C47 C46 H46A 106.6
C47 C46 H46B 106.6
Br1 C47 H47A 108.7
Br1 C47 H47B 108.7
C46 C47 Br1 114.4(8)
C46 C47 H47A 108.7
C46 C47 H47B 108.7
H47A C47 H47B 107.6
O10 C48 H48A 110.1
O10 C48 H48B 110.1
O10 C48 C49 108.0(8)
H48A C48 H48B 108.4
C49 C48 H48A 110.1
C49 C48 H48B 110.1
C48 C49 H49A 108.9
C48 C49 H49B 108.9
C48 C49 C50 113.4(9)
H49A C49 H49B 107.7
C50 C49 H49A 108.9
C50 C49 H49B 108.9
C49 C50 H50A 106.3
C49 C50 H50B 106.3
C49 C50 C51 124.1(12)
H50A C50 H50B 106.4
C51 C50 H50A 106.3
C51 C50 H50B 106.3
Br2 C51 H51A 110.1
Br2 C51 H51B 110.1
C50 C51 Br2 108.0(10)
C50 C51 H51A 110.1
C50 C51 H51B 110.1
H51A C51 H51B 108.4

loop_
_geom_bond_atom_site_label_1
_geom_bond_atom_site_label_2
_geom_bond_distance
Br1 C47 1.983(10)
Br2 C51 2.053(13)
O1 C1 1.385(8)
O1 C36 1.416(10)
O2 C4 1.380(9)
O2 C37 1.440(12)
O3 C10 1.396(9)
O3 C38 1.403(10)
O4 C13 1.389(10)
O4 C39 1.429(10)
O5 C17 1.376(9)
O5 C40 1.398(10)
O6 C20 1.378(9)
O6 C41 1.417(10)
O7 C24 1.371(9)
O7 C42 1.423(14)
O8 C27 1.377(8)
O8 C43 1.418(9)
O9 C31 1.403(10)
O9 C44 1.349(12)
O10 C34 1.374(9)
O10 C48 1.403(10)
C1 C2 1.358(10)
C1 C6 1.413(10)
C2 H2 0.9300
C2 C3 1.403(10)
C3 C4 1.343(11)
C3 C35 1.543(11)
C4 C5 1.382(11)
C5 H5 0.9300
C5 C6 1.386(10)
C6 C7 1.499(11)
C7 H7A 0.9700
C7 H7B 0.9700
C7 C8 1.501(10)
C8 C9 1.408(9)
C8 C13 1.377(10)
C9 H9A 0.9700
C9 H9B 0.9700
C9 C10 1.405(10)
C10 C11 1.403(11)
C11 C12 1.382(11)
C11 C14 1.497(11)
C12 H12 0.9300
C12 C13 1.385(11)
C14 H14A 0.9700
C14 H14B 0.9700
C14 C15 1.502(11)
C15 C16 1.406(11)
C15 C20 1.400(10)
C16 H16 0.9300
C16 C17 1.381(11)
C17 C18 1.398(11)
C18 C19 1.340(12)
C18 C21 1.525(11)
C19 H19 0.9300
C19 C20 1.407(11)
C21 H21A 0.9700
C21 H21B 0.9700
C21 C22 1.504(11)
C22 C23 1.376(11)
C22 C27 1.393(11)
C23 H23 0.9300
C23 C24 1.372(12)
C24 C25 1.423(12)
C25 C26 1.383(11)
C25 C28 1.510(12)
C26 H26 0.9300
C26 C27 1.381(10)
C28 H28A 0.9700
C28 H28B 0.9700
C28 C29 1.529(10)
C29 C30 1.372(11)
C29 C34 1.388(11)
C30 H30 0.9300
C30 C31 1.397(12)
C31 C32 1.374(11)
C32 C33 1.397(11)
C32 C35 1.503(11)
C33 H33 0.9300
C33 C34 1.381(11)
C35 H35A 0.9700
C35 H35B 0.9700
C36 H36A 0.9600
C36 H36B 0.9600
C36 H36C 0.9600
C37 H37A 0.9600
C37 H37B 0.9600
C37 H37C 0.9600
C38 H38A 0.9600
C38 H38B 0.9600
C38 H38C 0.9600
C39 H39A 0.9600
C39 H39B 0.9600
C39 H39C 0.9600
C40 H40A 0.9600
C40 H40B 0.9600
C40 H40C 0.9600
C41 H41A 0.9600
C41 H41B 0.9600
C41 H41C 0.9600
C42 H42A 0.9600
C42 H42B 0.9600
C42 H42C 0.9600
C43 H43A 0.9600
C43 H43B 0.9600
C43 H43C 0.9600
C44 H44 0.9300
C44 C45 1.448(12)
C45 H45A 0.9700
C45 H45B 0.9700
C45 C46 1.451(15)
C46 H46A 0.9700
C46 H46B 0.9700
C46 C47 1.506(14)
C47 H47A 0.9700
C47 H47B 0.9700
C48 H48A 0.9700
C48 H48B 0.9700
C48 C49 1.526(12)
C49 H49A 0.9700
C49 H49B 0.9700
C49 C50 1.543(16)
C50 H50A 0.9700
C50 H50B 0.9700
C50 C51 1.568(15)
C51 H51A 0.9700
C51 H51B 0.9700

loop_
_geom_torsion_atom_site_label_1
_geom_torsion_atom_site_label_2
_geom_torsion_atom_site_label_3
_geom_torsion_atom_site_label_4
_geom_torsion
O1 C1 C2 C3 -179.2(6)
O1 C1 C6 C5 -179.4(6)
O1 C1 C6 C7 -4.0(9)
O2 C4 C5 C6 179.6(7)
O3 C10 C11 C12 -179.1(7)
O3 C10 C11 C14 -0.6(10)
O5 C17 C18 C19 178.9(7)
O5 C17 C18 C21 -3.3(10)
O7 C24 C25 C26 -179.9(6)
O7 C24 C25 C28 3.4(11)
O9 C31 C32 C33 174.4(9)
O9 C31 C32 C35 -7.1(13)
O9 C44 C45 C46 20.9(16)
O10 C48 C49 C50 -46.0(12)
C1 C2 C3 C4 -1.9(10)
C1 C2 C3 C35 -175.8(6)
C1 C6 C7 C8 -92.9(8)
C2 C1 C6 C5 2.8(10)
C2 C1 C6 C7 178.1(6)
C2 C3 C4 O2 -178.3(6)
C2 C3 C4 C5 4.2(11)
C2 C3 C35 C32 91.8(8)
C3 C4 C5 C6 -3.0(11)
C4 C3 C35 C32 -81.9(9)
C4 C5 C6 C1 -0.6(11)
C4 C5 C6 C7 -175.9(7)
C5 C6 C7 C8 82.2(8)
C6 C1 C2 C3 -1.6(10)
C6 C7 C8 C9 86.2(8)
C6 C7 C8 C13 -90.8(8)
C7 C8 C9 C10 -176.0(7)
C7 C8 C13 O4 -4.1(10)
C7 C8 C13 C12 179.3(7)
C8 C9 C10 O3 178.5(6)
C8 C9 C10 C11 -3.9(11)
C9 C8 C13 O4 178.9(6)
C9 C8 C13 C12 2.3(11)
C9 C10 C11 C12 3.2(11)
C9 C10 C11 C14 -178.3(7)
C10 C11 C12 C13 0.2(11)
C10 C11 C14 C15 -85.0(9)
C11 C12 C13 O4 -179.3(7)
C11 C12 C13 C8 -3.0(12)
C11 C14 C15 C16 93.1(9)
C11 C14 C15 C20 -84.5(9)
C12 C11 C14 C15 93.4(9)
C13 C8 C9 C10 1.1(10)
C14 C11 C12 C13 -178.2(7)
C14 C15 C16 C17 -177.6(7)
C14 C15 C20 O6 -3.1(10)
C14 C15 C20 C19 179.4(7)
C15 C16 C17 O5 179.4(7)
C15 C16 C17 C18 -0.4(11)
C16 C15 C20 O6 179.2(6)
C16 C15 C20 C19 1.6(11)
C16 C17 C18 C19 -1.3(11)
C16 C17 C18 C21 176.5(7)
C17 C18 C19 C20 3.1(11)
C17 C18 C21 C22 -91.2(9)
C18 C19 C20 O6 179.3(7)
C18 C19 C20 C15 -3.3(11)
C18 C21 C22 C23 82.6(9)
C18 C21 C22 C27 -91.7(8)
C19 C18 C21 C22 86.6(8)
C20 C15 C16 C17 0.2(11)
C21 C18 C19 C20 -174.7(7)
C21 C22 C23 C24 -176.4(7)
C21 C22 C27 O8 -4.4(9)
C21 C22 C27 C26 177.7(6)
C22 C23 C24 O7 179.1(7)
C22 C23 C24 C25 1.3(11)
C23 C22 C27 O8 -178.8(6)
C23 C22 C27 C26 3.3(10)
C23 C24 C25 C26 -1.8(11)
C23 C24 C25 C28 -178.5(7)
C24 C25 C26 C27 3.1(11)
C24 C25 C28 C29 -87.5(9)
C25 C26 C27 O8 178.3(7)
C25 C26 C27 C22 -4.0(10)
C25 C28 C29 C30 96.5(9)
C25 C28 C29 C34 -81.3(10)
C26 C25 C28 C29 95.9(9)
C27 C22 C23 C24 -2.0(11)
C28 C25 C26 C27 179.8(7)
C28 C29 C30 C31 -178.3(8)
C28 C29 C34 O10 -3.1(11)
C28 C29 C34 C33 178.7(8)
C29 C30 C31 O9 -175.2(9)
C29 C30 C31 C32 0.8(15)
C30 C29 C34 O10 179.0(8)
C30 C29 C34 C33 0.9(12)
C30 C31 C32 C33 -1.6(13)
C30 C31 C32 C35 176.9(8)
C31 O9 C44 C45 179.3(9)
C31 C32 C33 C34 2.1(12)
C31 C32 C35 C3 -95.8(9)
C32 C33 C34 O10 -179.7(8)
C32 C33 C34 C29 -1.8(12)
C33 C32 C35 C3 82.6(9)
C34 O10 C48 C49 167.0(8)
C34 C29 C30 C31 -0.4(13)
C35 C3 C4 O2 -4.5(10)
C35 C3 C4 C5 178.0(7)
C35 C32 C33 C34 -176.5(7)
C36 O1 C1 C2 -6.5(10)
C36 O1 C1 C6 175.8(6)
C37 O2 C4 C3 163.8(9)
C37 O2 C4 C5 -18.7(12)
C38 O3 C10 C9 -18.7(10)
C38 O3 C10 C11 163.6(7)
C39 O4 C13 C8 165.5(8)
C39 O4 C13 C12 -18.0(12)
C40 O5 C17 C16 -14.4(12)
C40 O5 C17 C18 165.4(8)
C41 O6 C20 C15 165.4(7)
C41 O6 C20 C19 -17.2(11)
C42 O7 C24 C23 -32.4(12)
C42 O7 C24 C25 145.6(8)
C43 O8 C27 C22 176.1(7)
C43 O8 C27 C26 -6.1(10)
C44 O9 C31 C30 -54.0(15)
C44 O9 C31 C32 129.9(10)
C44 C45 C46 C47 -172.0(11)
C45 C46 C47 Br1 -56.1(16)
C48 O10 C34 C29 -176.0(8)
C48 O10 C34 C33 2.0(13)
C48 C49 C50 C51 -159.4(10)
C49 C50 C51 Br2 -47.9(15)

loop_
_smtbx_masks_void_nr
_smtbx_masks_void_average_x
_smtbx_masks_void_average_y
_smtbx_masks_void_average_z
_smtbx_masks_void_volume
_smtbx_masks_void_count_electrons
1 -0.042 0.424 0.413 8.8 0.0
2 0.111 0.403 0.100 7.2 0.0
3 0.042 0.576 0.588 8.8 0.0
4 -0.111 0.597 0.900 7.2 0.0
5 0.348 0.785 0.248 128.5 44.2
6 0.240 -0.108 0.855 13.4 0.0
7 0.652 0.215 0.752 128.5 44.0
8 0.760 0.108 0.145 13.4 0.0
